data_4027012
loop_
_publ_author_name
'Andrew S. Paton'
'Graham E. Morse'
'David Castelino'
'Timothy P. Bender'

_publ_contact_author_address
;                       Department of Chemical Engineering and Applied Chemistry
                        University of Toronto
                        200 College St.
                        Ontario
                        Canada
                        M5S 3E5

            Department of Chemistry
            University of Toronto
            80 St. George St.
            Toronto
            Ontario, Canada
            M5S 3H6 
;
_publ_contact_author_email TIM.BENDER@UTORONTO.CA
_publ_contact_author_name 'Timothy Bender'
_publ_section_title
;
 Pseudohalides of Boron Subphthalocyanine
;
_journal_name_full 'Journal of Organic Chemistry'
_journal_page_first 2531
_journal_page_last 2536
_journal_paper_doi 10.1021/jo202365x
_journal_volume 77
_journal_year 2012
_chemical_formula_moiety 'C25 H15 B N6 O3 S'
_chemical_formula_sum 'C25 H15 B N6 O3 S'
_chemical_formula_weight 490.30
_chemical_name_systematic
; 
 ? 
;
_space_group_IT_number 15
_symmetry_cell_setting monoclinic
_symmetry_space_group_name_Hall '-C 2yc'
_symmetry_space_group_name_H-M 'C 1 2/c 1'
_atom_sites_solution_hydrogens geom
_atom_sites_solution_primary direct
_atom_sites_solution_secondary difmap
_audit_creation_method SHELXL-97
_cell_angle_alpha 90.00
_cell_angle_beta 93.147(2)
_cell_angle_gamma 90.00
_cell_formula_units_Z 8
_cell_length_a 28.6367(11)
_cell_length_b 10.6211(5)
_cell_length_c 16.0322(4)
_cell_measurement_reflns_used 11425
_cell_measurement_temperature 150(1)
_cell_measurement_theta_max 27.5
_cell_measurement_theta_min 2.6
_cell_volume 4868.9(3)
_computing_cell_refinement 'Denzo-SMN (Otwinowski & Minor, 1997)'
_computing_data_collection 'Collect (Nonius B.V., 1997-2002)'
_computing_data_reduction Denzo-SMN
_computing_molecular_graphics 'PLATON (Spek, 2009)'
_computing_publication_material 'SHELXTL V6.1'
_computing_structure_refinement 'SHELXTL V6.1 (Sheldrick, 2008)'
_computing_structure_solution 'SIR-92 (Altomare et al., 1994)'
_diffrn_ambient_temperature 150(1)
_diffrn_detector_area_resol_mean 9
_diffrn_measured_fraction_theta_full 0.997
_diffrn_measured_fraction_theta_max 0.989
_diffrn_measurement_device_type 'Nonius KappaCCD'
_diffrn_measurement_method '\f scans and \w scans with \k offsets'
_diffrn_radiation_monochromator graphite
_diffrn_radiation_source 'fine-focus sealed tube'
_diffrn_radiation_type MoK\a
_diffrn_radiation_wavelength 0.71073
_diffrn_reflns_av_R_equivalents 0.0000
_diffrn_reflns_av_sigmaI/netI 0.1135
_diffrn_reflns_limit_h_max 36
_diffrn_reflns_limit_h_min -36
_diffrn_reflns_limit_k_max 13
_diffrn_reflns_limit_k_min 0
_diffrn_reflns_limit_l_max 20
_diffrn_reflns_limit_l_min 0
_diffrn_reflns_number 5489
_diffrn_reflns_theta_full 25.24
_diffrn_reflns_theta_max 27.42
_diffrn_reflns_theta_min 2.85
_diffrn_standards_number 0
_exptl_absorpt_coefficient_mu 0.173
_exptl_absorpt_correction_T_max 0.995
_exptl_absorpt_correction_T_min 0.902
_exptl_absorpt_correction_type multi-scan
_exptl_absorpt_process_details
;
multi-scan from symmetry-related measurements 
 Sortav (Blessing 1995)
;
_exptl_crystal_colour purple
_exptl_crystal_density_diffrn 1.338
_exptl_crystal_description needle
_exptl_crystal_F_000 2016
_exptl_crystal_size_max 0.25
_exptl_crystal_size_mid 0.08
_exptl_crystal_size_min 0.05
_platon_squeeze_details
;
During the
refinement of the structure, electron density peaks were located
that were believed to be highly disordered
solvent molecules (possibly dichloromethane and/or pentane). Attempts
made to model the solvent molecule were not successful.
The SQUEEZE option in PLATON (Spek, 2003) indicated there was a
solvent cavity of volume 427 \%A^3^ containing approximately 96
electrons. In the final cycles of refinement, this contribution to the
electron density was removed from the observed data. The
density, the F(000) value, the molecular weight and the formula are
given without taking into account the results obtained with the
SQUEEZE option PLATON (Spek, 2003). Similar treatments of disordered
solvent molecules were carried out by St\"ahler et al. (2001),
Cox et al. (2003), Mohamed et al. (2003) and Athimoolam et al. (2005).
References:

Spek, A. L. (2003). J. Appl. Cryst. 36, 7-13

Athimoolam, S., Kumar, J., Ramakrishnan, V. & Rajaram, R.K. (2005).
Acta Cryst. E61, m2014-m2017.

Cox, J.P., Kumarasammy, Y., Nahar, L., Sarkar D.S. & Shoeb, M.
(2003). Acta Cryst. E59, o975-o977.

Mohamed, A.A., Krause Bauer, A.J., Bruce, E.A. & Bruce M.R.M.
(2003). Acta Cryst. C59, m84-m86.

St\"ahler, R., N\"ather, C. & Bensch, W. (2001). Acta Cryst.
C57, 26-27.
;
_refine_diff_density_max 0.463
_refine_diff_density_min -0.441
_refine_diff_density_rms 0.083
_refine_ls_extinction_method none
_refine_ls_goodness_of_fit_ref 0.961
_refine_ls_hydrogen_treatment constr
_refine_ls_matrix_type full
_refine_ls_number_parameters 326
_refine_ls_number_reflns 5489
_refine_ls_number_restraints 0
_refine_ls_restrained_S_all 0.961
_refine_ls_R_factor_all 0.1381
_refine_ls_R_factor_gt 0.0650
_refine_ls_shift/su_max 0.000
_refine_ls_shift/su_mean 0.000
_refine_ls_structure_factor_coef Fsqd
_refine_ls_weighting_details 'calc w=1/[\s^2^(Fo^2^)+(0.0966P)^2^] where P=(Fo^2^+2Fc^2^)/3'
_refine_ls_weighting_scheme calc
_refine_ls_wR_factor_gt 0.1571
_refine_ls_wR_factor_ref 0.1847
_reflns_number_gt 2821
_reflns_number_total 5489
_reflns_threshold_expression I.2\s(I)
_cod_data_source_file jo202365x_si_002.cif
_cod_data_source_block k11107
_cod_original_sg_symbol_H-M 'C 2/c'
_cod_database_code 4027012

loop_
_symmetry_equiv_pos_as_xyz
'x, y, z'
'-x, y, -z+1/2'
'x+1/2, y+1/2, z'
'-x+1/2, y+1/2, -z+1/2'
'-x, -y, -z'
'x, -y, z-1/2'
'-x+1/2, -y+1/2, -z'
'x+1/2, -y+1/2, z-1/2'

loop_
_atom_site_label
_atom_site_type_symbol
_atom_site_fract_x
_atom_site_fract_y
_atom_site_fract_z
_atom_site_U_iso_or_equiv
_atom_site_adp_type
_atom_site_occupancy
_atom_site_symmetry_multiplicity
_atom_site_calc_flag
_atom_site_refinement_flags
S1 S 0.87212(3) -0.24264(8) 0.66949(5) 0.0309(2) Uani 1 1 d .
O1 O 0.83420(7) -0.1613(2) 0.62149(12) 0.0297(5) Uani 1 1 d .
O2 O 0.91294(7) -0.1683(2) 0.68733(13) 0.0365(6) Uani 1 1 d .
O3 O 0.87703(10) -0.3557(2) 0.62404(14) 0.0572(8) Uani 1 1 d .
C1 C 0.79448(11) 0.0400(3) 0.47694(16) 0.0264(7) Uani 1 1 d .
C2 C 0.74679(11) 0.0772(3) 0.45092(17) 0.0277(7) Uani 1 1 d .
C3 C 0.72487(11) 0.0989(3) 0.37276(18) 0.0310(8) Uani 1 1 d .
H3A H 0.7417 0.0925 0.3235 0.037 Uiso 1 1 calc R
C4 C 0.67828(11) 0.1300(3) 0.36831(19) 0.0325(8) Uani 1 1 d .
H4A H 0.6627 0.1422 0.3151 0.039 Uiso 1 1 calc R
C5 C 0.65299(12) 0.1442(3) 0.44058(19) 0.0334(8) Uani 1 1 d .
H5A H 0.6209 0.1672 0.4357 0.040 Uiso 1 1 calc R
C6 C 0.67491(11) 0.1247(3) 0.51945(19) 0.0316(8) Uani 1 1 d .
H6A H 0.6582 0.1357 0.5685 0.038 Uiso 1 1 calc R
C7 C 0.72152(11) 0.0889(3) 0.52479(18) 0.0279(7) Uani 1 1 d .
C8 C 0.75417(11) 0.0611(3) 0.59527(17) 0.0264(7) Uani 1 1 d .
C9 C 0.79406(11) 0.0927(3) 0.72228(17) 0.0270(7) Uani 1 1 d .
C10 C 0.80728(11) 0.1615(3) 0.79814(17) 0.0270(7) Uani 1 1 d .
C11 C 0.78184(11) 0.2187(3) 0.85827(18) 0.0309(8) Uani 1 1 d .
H11A H 0.7487 0.2136 0.8558 0.037 Uiso 1 1 calc R
C12 C 0.80557(12) 0.2835(3) 0.92203(18) 0.0350(8) Uani 1 1 d .
H12A H 0.7886 0.3202 0.9651 0.042 Uiso 1 1 calc R
C13 C 0.85438(12) 0.2960(3) 0.92435(19) 0.0361(8) Uani 1 1 d .
H13A H 0.8698 0.3422 0.9685 0.043 Uiso 1 1 calc R
C14 C 0.88029(12) 0.2425(3) 0.86384(19) 0.0342(8) Uani 1 1 d .
H14A H 0.9132 0.2538 0.8645 0.041 Uiso 1 1 calc R
C15 C 0.85686(11) 0.1714(3) 0.80165(18) 0.0301(8) Uani 1 1 d .
C16 C 0.87333(11) 0.1085(3) 0.72813(17) 0.0267(7) Uani 1 1 d .
C17 C 0.91411(11) 0.0846(3) 0.60972(19) 0.0285(7) Uani 1 1 d .
C18 C 0.94557(11) 0.1174(3) 0.54478(19) 0.0290(7) Uani 1 1 d .
C19 C 0.99093(11) 0.1649(3) 0.5477(2) 0.0362(8) Uani 1 1 d .
H19A H 1.0072 0.1831 0.5995 0.043 Uiso 1 1 calc R
C20 C 1.01149(12) 0.1847(3) 0.4732(2) 0.0406(9) Uani 1 1 d .
H20A H 1.0428 0.2147 0.4739 0.049 Uiso 1 1 calc R
C21 C 0.98764(12) 0.1618(4) 0.3972(2) 0.0389(9) Uani 1 1 d .
H21A H 1.0029 0.1770 0.3470 0.047 Uiso 1 1 calc R
C22 C 0.94204(11) 0.1173(3) 0.3925(2) 0.0333(8) Uani 1 1 d .
H22A H 0.9258 0.1031 0.3400 0.040 Uiso 1 1 calc R
C23 C 0.92088(10) 0.0943(3) 0.46672(18) 0.0300(8) Uani 1 1 d .
C24 C 0.87468(11) 0.0490(3) 0.48404(17) 0.0270(7) Uani 1 1 d .
C25 C 0.84736(13) -0.2763(4) 0.7643(2) 0.0475(10) Uani 1 1 d .
H25A H 0.8695 -0.3254 0.7998 0.071 Uiso 1 1 calc R
H25B H 0.8186 -0.3249 0.7536 0.071 Uiso 1 1 calc R
H25C H 0.8401 -0.1974 0.7926 0.071 Uiso 1 1 calc R
B1 B 0.83588(12) -0.0206(4) 0.6120(2) 0.0256(8) Uani 1 1 d .
N1 N 0.79414(9) 0.0195(2) 0.56111(14) 0.0259(6) Uani 1 1 d .
N2 N 0.75272(9) 0.0897(3) 0.67704(14) 0.0298(6) Uani 1 1 d .
N3 N 0.83478(8) 0.0500(2) 0.69160(14) 0.0261(6) Uani 1 1 d .
N4 N 0.91409(9) 0.1191(3) 0.69022(15) 0.0295(6) Uani 1 1 d .
N5 N 0.87599(8) 0.0287(2) 0.56883(14) 0.0254(6) Uani 1 1 d .
N6 N 0.83450(9) 0.0483(3) 0.43687(14) 0.0289(6) Uani 1 1 d .

loop_
_atom_site_aniso_label
_atom_site_aniso_U_11
_atom_site_aniso_U_22
_atom_site_aniso_U_33
_atom_site_aniso_U_23
_atom_site_aniso_U_13
_atom_site_aniso_U_12
S1 0.0365(5) 0.0328(5) 0.0238(4) 0.0030(3) 0.0047(3) 0.0005(4)
O1 0.0303(12) 0.0282(13) 0.0306(11) -0.0004(9) 0.0022(9) -0.0026(10)
O2 0.0271(13) 0.0409(15) 0.0416(13) 0.0084(11) 0.0037(10) -0.0012(11)
O3 0.095(2) 0.0359(16) 0.0393(14) -0.0082(11) -0.0076(14) 0.0205(15)
C1 0.0293(18) 0.0312(19) 0.0188(15) -0.0001(13) 0.0014(12) -0.0033(15)
C2 0.0284(18) 0.0283(19) 0.0268(17) 0.0007(13) 0.0038(13) -0.0004(15)
C3 0.036(2) 0.032(2) 0.0255(17) 0.0023(13) 0.0057(14) 0.0004(16)
C4 0.033(2) 0.038(2) 0.0253(17) 0.0054(14) -0.0036(13) -0.0018(16)
C5 0.0270(18) 0.035(2) 0.0378(18) 0.0000(15) -0.0022(14) 0.0019(16)
C6 0.0338(19) 0.032(2) 0.0290(17) -0.0037(14) 0.0003(13) 0.0049(16)
C7 0.0309(19) 0.0282(19) 0.0246(16) -0.0025(13) 0.0008(13) -0.0014(15)
C8 0.0264(18) 0.0299(19) 0.0232(16) 0.0005(13) 0.0027(12) -0.0072(14)
C9 0.0277(18) 0.0311(19) 0.0226(15) 0.0023(13) 0.0037(13) -0.0004(15)
C10 0.0300(18) 0.0284(19) 0.0222(15) 0.0012(13) -0.0014(12) -0.0021(15)
C11 0.0321(18) 0.036(2) 0.0252(16) 0.0041(14) 0.0032(13) 0.0059(16)
C12 0.054(2) 0.0266(19) 0.0238(17) -0.0019(13) 0.0012(14) 0.0062(17)
C13 0.042(2) 0.034(2) 0.0317(18) -0.0044(15) -0.0059(15) 0.0010(17)
C14 0.0386(19) 0.036(2) 0.0276(17) 0.0017(14) -0.0013(14) 0.0005(16)
C15 0.0291(19) 0.034(2) 0.0270(16) -0.0020(14) 0.0014(13) 0.0021(15)
C16 0.0258(17) 0.031(2) 0.0224(15) 0.0016(13) -0.0033(12) -0.0026(14)
C17 0.0232(17) 0.0315(19) 0.0307(17) -0.0010(14) 0.0012(13) 0.0014(15)
C18 0.0269(18) 0.0249(19) 0.0354(18) 0.0009(13) 0.0037(13) -0.0003(14)
C19 0.0282(19) 0.041(2) 0.0392(19) -0.0018(16) 0.0043(14) -0.0009(16)
C20 0.0252(19) 0.042(2) 0.056(2) -0.0015(18) 0.0106(16) -0.0016(16)
C21 0.032(2) 0.046(2) 0.0395(19) 0.0027(16) 0.0126(15) 0.0039(17)
C22 0.032(2) 0.034(2) 0.0341(18) 0.0036(14) 0.0074(14) 0.0058(16)
C23 0.0228(18) 0.036(2) 0.0320(17) -0.0001(14) 0.0058(13) 0.0036(15)
C24 0.0283(18) 0.0292(19) 0.0238(16) -0.0001(13) 0.0035(13) 0.0038(14)
C25 0.041(2) 0.068(3) 0.0344(19) 0.0157(18) 0.0040(15) -0.010(2)
B1 0.026(2) 0.029(2) 0.0220(17) -0.0020(14) -0.0024(14) 0.0010(16)
N1 0.0280(15) 0.0312(16) 0.0185(12) -0.0025(11) 0.0025(10) -0.0021(12)
N2 0.0304(16) 0.0371(17) 0.0216(13) 0.0005(11) 0.0003(11) -0.0027(13)
N3 0.0230(14) 0.0329(16) 0.0223(13) -0.0038(11) 0.0016(10) -0.0002(12)
N4 0.0289(15) 0.0309(17) 0.0286(15) -0.0045(11) -0.0003(11) 0.0007(12)
N5 0.0222(14) 0.0320(16) 0.0220(13) -0.0012(11) 0.0017(10) 0.0023(12)
N6 0.0328(16) 0.0349(17) 0.0191(12) 0.0020(11) 0.0025(11) 0.0004(13)

loop_
_atom_type_symbol
_atom_type_description
_atom_type_scat_dispersion_real
_atom_type_scat_dispersion_imag
_atom_type_scat_source
C C 0.0033 0.0016 'International Tables Vol C Tables 4.2.6.8 and 6.1.1.4'
H H 0.0000 0.0000 'International Tables Vol C Tables 4.2.6.8 and 6.1.1.4'
B B 0.0013 0.0007 'International Tables Vol C Tables 4.2.6.8 and 6.1.1.4'
N N 0.0061 0.0033 'International Tables Vol C Tables 4.2.6.8 and 6.1.1.4'
O O 0.0106 0.0060 'International Tables Vol C Tables 4.2.6.8 and 6.1.1.4'
S S 0.1246 0.1234 'International Tables Vol C Tables 4.2.6.8 and 6.1.1.4'

loop_
_geom_angle_atom_site_label_1
_geom_angle_atom_site_label_2
_geom_angle_atom_site_label_3
_geom_angle
O3 S1 O2 117.97(16)
O3 S1 O1 107.61(14)
O2 S1 O1 109.49(14)
O3 S1 C25 109.29(19)
O2 S1 C25 107.80(15)
O1 S1 C25 103.76(15)
B1 O1 S1 125.19(19)
N6 C1 N1 122.2(3)
N6 C1 C2 130.8(3)
N1 C1 C2 105.5(2)
C3 C2 C7 120.6(3)
C3 C2 C1 132.2(3)
C7 C2 C1 107.2(2)
C4 C3 C2 118.5(3)
C4 C3 H3A 120.8
C2 C3 H3A 120.8
C3 C4 C5 121.7(3)
C3 C4 H4A 119.1
C5 C4 H4A 119.1
C6 C5 C4 120.2(3)
C6 C5 H5A 119.9
C4 C5 H5A 119.9
C7 C6 C5 118.7(3)
C7 C6 H6A 120.6
C5 C6 H6A 120.6
C6 C7 C2 120.2(3)
C6 C7 C8 132.7(3)
C2 C7 C8 107.0(3)
N2 C8 N1 122.2(3)
N2 C8 C7 131.0(3)
N1 C8 C7 105.7(2)
N2 C9 N3 122.5(3)
N2 C9 C10 129.8(3)
N3 C9 C10 106.3(2)
C11 C10 C15 120.3(3)
C11 C10 C9 133.1(3)
C15 C10 C9 106.5(3)
C12 C11 C10 118.6(3)
C12 C11 H11A 120.7
C10 C11 H11A 120.7
C11 C12 C13 121.1(3)
C11 C12 H12A 119.4
C13 C12 H12A 119.4
C14 C13 C12 121.2(3)
C14 C13 H13A 119.4
C12 C13 H13A 119.4
C13 C14 C15 118.1(3)
C13 C14 H14A 120.9
C15 C14 H14A 120.9
C14 C15 C10 120.6(3)
C14 C15 C16 131.6(3)
C10 C15 C16 107.5(3)
N4 C16 N3 122.8(3)
N4 C16 C15 130.8(3)
N3 C16 C15 105.3(3)
N4 C17 N5 122.2(3)
N4 C17 C18 131.0(3)
N5 C17 C18 105.6(3)
C19 C18 C23 120.6(3)
C19 C18 C17 132.5(3)
C23 C18 C17 106.9(3)
C20 C19 C18 118.0(3)
C20 C19 H19A 121.0
C18 C19 H19A 121.0
C19 C20 C21 121.5(3)
C19 C20 H20A 119.2
C21 C20 H20A 119.2
C20 C21 C22 121.7(3)
C20 C21 H21A 119.2
C22 C21 H21A 119.2
C21 C22 C23 117.9(3)
C21 C22 H22A 121.1
C23 C22 H22A 121.1
C22 C23 C18 120.3(3)
C22 C23 C24 132.0(3)
C18 C23 C24 107.7(3)
N6 C24 N5 122.2(3)
N6 C24 C23 131.1(3)
N5 C24 C23 105.4(2)
S1 C25 H25A 109.5
S1 C25 H25B 109.5
H25A C25 H25B 109.5
S1 C25 H25C 109.5
H25A C25 H25C 109.5
H25B C25 H25C 109.5
N5 B1 N1 105.6(2)
N5 B1 N3 106.2(3)
N1 B1 N3 106.0(3)
N5 B1 O1 115.6(3)
N1 B1 O1 108.3(2)
N3 B1 O1 114.4(2)
C1 N1 C8 113.3(2)
C1 N1 B1 122.9(3)
C8 N1 B1 122.9(2)
C8 N2 C9 116.9(3)
C9 N3 C16 112.3(2)
C9 N3 B1 122.4(2)
C16 N3 B1 122.9(3)
C17 N4 C16 117.2(3)
C24 N5 C17 112.4(3)
C24 N5 B1 122.8(2)
C17 N5 B1 123.3(2)
C24 N6 C1 117.2(2)

loop_
_geom_bond_atom_site_label_1
_geom_bond_atom_site_label_2
_geom_bond_distance
S1 O3 1.416(3)
S1 O2 1.426(2)
S1 O1 1.558(2)
S1 C25 1.749(3)
O1 B1 1.504(4)
C1 N6 1.347(4)
C1 N1 1.367(4)
C1 C2 1.460(4)
C2 C3 1.390(4)
C2 C7 1.427(4)
C3 C4 1.372(4)
C3 H3A 0.9500
C4 C5 1.408(4)
C4 H4A 0.9500
C5 C6 1.396(4)
C5 H5A 0.9500
C6 C7 1.386(4)
C6 H6A 0.9500
C7 C8 1.457(4)
C8 N2 1.349(4)
C8 N1 1.369(4)
C9 N2 1.354(4)
C9 N3 1.367(4)
C9 C10 1.451(4)
C10 C11 1.381(4)
C10 C15 1.422(4)
C11 C12 1.380(4)
C11 H11A 0.9500
C12 C13 1.402(5)
C12 H12A 0.9500
C13 C14 1.376(5)
C13 H13A 0.9500
C14 C15 1.393(4)
C14 H14A 0.9500
C15 C16 1.456(4)
C16 N4 1.350(4)
C16 N3 1.370(4)
C17 N4 1.341(4)
C17 N5 1.377(4)
C17 C18 1.456(4)
C18 C19 1.392(4)
C18 C23 1.425(4)
C19 C20 1.376(5)
C19 H19A 0.9500
C20 C21 1.385(5)
C20 H20A 0.9500
C21 C22 1.387(5)
C21 H21A 0.9500
C22 C23 1.387(4)
C22 H22A 0.9500
C23 C24 1.449(4)
C24 N6 1.342(4)
C24 N5 1.375(4)
C25 H25A 0.9800
C25 H25B 0.9800
C25 H25C 0.9800
B1 N5 1.469(4)
B1 N1 1.472(4)
B1 N3 1.482(4)

loop_
_platon_squeeze_void_nr
_platon_squeeze_void_average_x
_platon_squeeze_void_average_y
_platon_squeeze_void_average_z
_platon_squeeze_void_volume
_platon_squeeze_void_count_electrons
_platon_squeeze_void_content
1 0.500 0.000 0.391 420 97 ' '
2 0.000 0.021 0.750 7 1 ' '
3 0.000 0.500 0.743 420 97 ' '
4 0.500 0.481 0.250 7 1 ' '
5 0.500 0.518 0.750 7 1 ' '
6 0.000 0.981 0.250 7 1 ' '
